data_7242190
loop_
_publ_author_name
'Adams, Christopher J.'
'Haddow, Mairi F.'
'Harding, David J.'
'Podesta, Thomas J.'
'Waddington, Rachel E.'

_publ_section_title
;
 Iron(ii) thio- and selenocyanate coordination networks containing
 3,3&#x2032;-bipyridine
;
_journal_issue 15
_journal_name_full CrystEngComm
_journal_page_first 4909
_journal_paper_doi 10.1039/c1ce05352c
_journal_volume 13
_journal_year 2011
_chemical_formula_sum 'C24 H18 Br6 Fe N6 Se2'
_chemical_formula_weight 1083.67
_space_group_IT_number 12
_space_group_name_Hall '-C 2y'
_space_group_name_H-M_alt 'C 1 2/m 1'
_symmetry_cell_setting monoclinic
_symmetry_space_group_name_H-M 'C 1 2/m 1'
_atom_sites_solution_hydrogens geom
_atom_sites_solution_primary direct
_atom_sites_solution_secondary difmap
_audit_creation_method SHELXL-97
_cell_angle_alpha 90.00
_cell_angle_beta 127.456(2)
_cell_angle_gamma 90.00
_cell_formula_units_Z 2
_cell_length_a 16.7183(10)
_cell_length_b 11.0655(6)
_cell_length_c 11.7733(7)
_cell_measurement_reflns_used 3408
_cell_measurement_temperature 200(2)
_cell_measurement_theta_max 27.67
_cell_measurement_theta_min 2.53
_cell_volume 1728.96(18)
_computing_cell_refinement 'Bruker APEX'
_computing_data_collection 'Bruker APEX'
_computing_data_reduction 'Bruker SAINT'
_computing_molecular_graphics 'Bruker SHELXTL'
_computing_publication_material 'Bruker SHELXTL'
_computing_structure_refinement 'SHELXL-97 (Sheldrick, 1997)'
_computing_structure_solution 'SHELXS-97 (Sheldrick, 1990)'
_diffrn_ambient_temperature 200(2)
_diffrn_measured_fraction_theta_full 0.960
_diffrn_measured_fraction_theta_max 0.769
_diffrn_measurement_device_type 'CCD area detector'
_diffrn_measurement_method 'phi and omega scans'
_diffrn_radiation_monochromator graphite
_diffrn_radiation_source 'fine-focus sealed tube'
_diffrn_radiation_type MoK\a
_diffrn_radiation_wavelength 0.71073
_diffrn_reflns_av_R_equivalents 0.0272
_diffrn_reflns_av_sigmaI/netI 0.0339
_diffrn_reflns_limit_h_max 23
_diffrn_reflns_limit_h_min -22
_diffrn_reflns_limit_k_max 16
_diffrn_reflns_limit_k_min -15
_diffrn_reflns_limit_l_max 14
_diffrn_reflns_limit_l_min -16
_diffrn_reflns_number 8375
_diffrn_reflns_theta_full 27.50
_diffrn_reflns_theta_max 33.45
_diffrn_reflns_theta_min 2.18
_exptl_absorpt_coefficient_mu 9.499
_exptl_absorpt_correction_T_max 0.7466
_exptl_absorpt_correction_T_min 0.4366
_exptl_absorpt_correction_type multi-scan
_exptl_absorpt_process_details 'SADABS (Bruker, 1997)'
_exptl_crystal_colour yellow
_exptl_crystal_density_diffrn 2.082
_exptl_crystal_density_method 'not measured'
_exptl_crystal_description block
_exptl_crystal_F_000 1016
_exptl_crystal_size_max 0.38
_exptl_crystal_size_mid 0.19
_exptl_crystal_size_min 0.17
_refine_diff_density_max 1.089
_refine_diff_density_min -0.840
_refine_diff_density_rms 0.123
_refine_ls_extinction_method none
_refine_ls_goodness_of_fit_ref 1.041
_refine_ls_hydrogen_treatment constr
_refine_ls_matrix_type full
_refine_ls_number_parameters 142
_refine_ls_number_reflns 2719
_refine_ls_number_restraints 30
_refine_ls_restrained_S_all 1.036
_refine_ls_R_factor_all 0.0982
_refine_ls_R_factor_gt 0.0625
_refine_ls_shift/su_max 0.000
_refine_ls_shift/su_mean 0.000
_refine_ls_structure_factor_coef Fsqd
_refine_ls_weighting_details 'calc w=1/[\s^2^(Fo^2^)+(0.0802P)^2^+7.8544P] where P=(Fo^2^+2Fc^2^)/3'
_refine_ls_weighting_scheme calc
_refine_ls_wR_factor_gt 0.1580
_refine_ls_wR_factor_ref 0.1799
_reflns_number_gt 1799
_reflns_number_total 2719
_reflns_threshold_expression >2sigma(I)
_cod_data_source_file c1ce05352c.txt
_cod_data_source_block 4.2CHBr3
_cod_depositor_comments
;
The following automatic conversions were performed:

data item '_symmetry_cell_setting' value 'Monoclinic' was changed to
'monoclinic' in accordance with the
/home/saulius/struct/COD-crude-data/automatic-downloads/DataCite-retrospective/RSC/depositions/lib/dictionaries/cif_core.dic
dictionary named 'cif_core.dic' version 2.4.2 last updated on
2011-04-26.

Automatic conversion script
Id: cif_fix_values 7556 2019-12-06 15:28:31Z antanas 
;
_cod_original_cell_volume 1728.95(17)
_cod_original_sg_symbol_H-M C2/m
_cod_database_code 7242190

loop_
_symmetry_equiv_pos_as_xyz
'x, y, z'
'-x, y, -z'
'x+1/2, y+1/2, z'
'-x+1/2, y+1/2, -z'
'-x, -y, -z'
'x, -y, z'
'-x+1/2, -y+1/2, -z'
'x+1/2, -y+1/2, z'

loop_
_atom_site_label
_atom_site_type_symbol
_atom_site_fract_x
_atom_site_fract_y
_atom_site_fract_z
_atom_site_U_iso_or_equiv
_atom_site_adp_type
_atom_site_occupancy
_atom_site_symmetry_multiplicity
_atom_site_calc_flag
_atom_site_refinement_flags
_atom_site_disorder_assembly
_atom_site_disorder_group
Fe1 Fe 0.0000 1.0000 0.0000 0.0285(3) Uani 1 4 d S . .
Se1 Se 0.35961(5) 1.0000 0.43738(7) 0.0585(3) Uani 1 2 d S . .
N1 N -0.0564(2) 0.8579(3) 0.0697(4) 0.0389(8) Uani 1 1 d . . .
N2 N 0.1418(3) 1.0000 0.2071(5) 0.0373(10) Uani 1 2 d S . .
C4 C -0.1947(3) 0.7575(4) 0.0423(4) 0.0406(9) Uani 1 1 d . . .
C5 C -0.1549(3) 0.8378(4) -0.0005(4) 0.0381(9) Uani 1 1 d . A .
H5 H -0.2007 0.8821 -0.0860 0.046 Uiso 1 1 calc R . .
C1A C 0.007(3) 0.780(4) 0.189(5) 0.057(6) Uani 0.45(8) 1 d PU A 1
H1A H 0.0775 0.7956 0.2506 0.069 Uiso 0.45(8) 1 calc PR A 1
C3A C -0.123(3) 0.679(4) 0.153(5) 0.070(9) Uani 0.45(8) 1 d PU A 1
H3A H -0.1453 0.6150 0.1812 0.084 Uiso 0.45(8) 1 calc PR A 1
C2A C -0.024(3) 0.691(4) 0.218(5) 0.073(8) Uani 0.45(8) 1 d PU A 1
H2A H 0.0220 0.6332 0.2863 0.088 Uiso 0.45(8) 1 calc PR A 1
C1B C 0.005(3) 0.804(4) 0.183(5) 0.071(9) Uani 0.55(8) 1 d PU A 2
H1B H 0.0745 0.8114 0.2258 0.085 Uiso 0.55(8) 1 calc PR A 2
C2B C -0.027(2) 0.730(4) 0.253(4) 0.096(11) Uani 0.55(8) 1 d PU A 2
H2B H 0.0210 0.6964 0.3460 0.115 Uiso 0.55(8) 1 calc PR A 2
C3B C -0.131(2) 0.710(4) 0.177(4) 0.080(10) Uani 0.55(8) 1 d PU A 2
H3B H -0.1559 0.6648 0.2174 0.096 Uiso 0.55(8) 1 calc PR A 2
Br1A Br 0.8643(6) 0.5000 0.8717(7) 0.1343(19) Uani 0.542(9) 2 d SP B 3
Br2A Br 0.70778(17) 0.6674(3) 0.6126(2) 0.1168(13) Uani 0.542(9) 1 d P B 3
Br1B Br 0.8497(14) 0.5000 0.8363(15) 0.261(7) Uani 0.458(9) 2 d SP B 4
Br2B Br 0.6561(14) 0.6001(13) 0.5831(11) 0.365(7) Uani 0.458(9) 1 d P . 4
C6 C 0.2265(4) 1.0000 0.3008(6) 0.0335(11) Uani 1 2 d S A .
C7 C 0.7628(14) 0.5000 0.6607(17) 0.128(5) Uani 1 2 d S . .
H7 H 0.8062 0.5000 0.6287 0.154 Uiso 1 2 calc SR B 3

loop_
_atom_site_aniso_label
_atom_site_aniso_U_11
_atom_site_aniso_U_22
_atom_site_aniso_U_33
_atom_site_aniso_U_23
_atom_site_aniso_U_13
_atom_site_aniso_U_12
Fe1 0.0181(4) 0.0358(5) 0.0333(5) 0.000 0.0165(4) 0.000
Se1 0.0304(3) 0.0802(6) 0.0375(4) 0.000 0.0064(3) 0.000
N1 0.0266(14) 0.0451(18) 0.0469(19) 0.0083(15) 0.0234(14) 0.0007(13)
N2 0.029(2) 0.046(3) 0.036(2) 0.000 0.0195(19) 0.000
C4 0.0281(17) 0.049(2) 0.042(2) 0.0110(18) 0.0202(16) -0.0025(16)
C5 0.0269(16) 0.046(2) 0.041(2) 0.0080(17) 0.0206(15) -0.0008(15)
C1A 0.021(7) 0.057(14) 0.064(12) 0.029(10) 0.010(6) 0.007(7)
C3A 0.039(7) 0.077(13) 0.084(17) 0.061(13) 0.032(9) 0.011(8)
C2A 0.037(6) 0.080(14) 0.077(15) 0.048(11) 0.021(9) 0.009(8)
C1B 0.030(8) 0.064(14) 0.085(11) 0.053(10) 0.018(7) -0.006(8)
C2B 0.036(7) 0.116(19) 0.082(14) 0.065(13) 0.008(7) -0.017(11)
C3B 0.033(7) 0.11(2) 0.073(11) 0.045(13) 0.019(7) -0.012(10)
Br1A 0.174(4) 0.110(3) 0.080(2) 0.000 0.057(2) 0.000
Br2A 0.1028(17) 0.130(2) 0.0901(15) 0.0032(11) 0.0442(11) 0.0050(13)
Br1B 0.356(17) 0.293(13) 0.156(9) 0.000 0.166(10) 0.000
Br2B 0.474(17) 0.227(9) 0.338(10) 0.102(7) 0.218(11) 0.229(11)
C6 0.035(2) 0.038(3) 0.030(2) 0.000 0.021(2) 0.000
C7 0.166(14) 0.140(12) 0.116(11) 0.000 0.105(11) 0.000

loop_
_atom_type_symbol
_atom_type_description
_atom_type_scat_dispersion_real
_atom_type_scat_dispersion_imag
_atom_type_scat_source
C C 0.0033 0.0016 'International Tables Vol C Tables 4.2.6.8 and 6.1.1.4'
H H 0.0000 0.0000 'International Tables Vol C Tables 4.2.6.8 and 6.1.1.4'
N N 0.0061 0.0033 'International Tables Vol C Tables 4.2.6.8 and 6.1.1.4'
Fe Fe 0.3463 0.8444 'International Tables Vol C Tables 4.2.6.8 and 6.1.1.4'
Se Se -0.0929 2.2259 'International Tables Vol C Tables 4.2.6.8 and 6.1.1.4'
Br Br -0.2901 2.4595 'International Tables Vol C Tables 4.2.6.8 and 6.1.1.4'

loop_
_geom_angle_atom_site_label_1
_geom_angle_atom_site_label_2
_geom_angle_atom_site_label_3
_geom_angle
_geom_angle_site_symmetry_1
_geom_angle_site_symmetry_3
_geom_angle_publ_flag
N2 Fe1 N2 180.000(1) 5_575 . ?
N2 Fe1 N1 89.77(13) 5_575 6_575 ?
N2 Fe1 N1 90.23(13) . 6_575 ?
N2 Fe1 N1 90.23(13) 5_575 5_575 ?
N2 Fe1 N1 89.77(13) . 5_575 ?
N1 Fe1 N1 90.32(18) 6_575 5_575 ?
N2 Fe1 N1 90.23(13) 5_575 2 ?
N2 Fe1 N1 89.77(13) . 2 ?
N1 Fe1 N1 179.999(1) 6_575 2 ?
N1 Fe1 N1 89.68(19) 5_575 2 ?
N2 Fe1 N1 89.77(13) 5_575 . ?
N2 Fe1 N1 90.23(13) . . ?
N1 Fe1 N1 89.68(19) 6_575 . ?
N1 Fe1 N1 180.0 5_575 . ?
N1 Fe1 N1 90.33(18) 2 . ?
C1B N1 C5 119.4(12) . . ?
C5 N1 C1A 114.0(14) . . ?
C1B N1 Fe1 118.5(11) . . ?
C5 N1 Fe1 121.8(3) . . ?
C1A N1 Fe1 124.2(14) . . ?
C6 N2 Fe1 164.2(5) . . ?
C3B C4 C5 117.5(12) . . ?
C5 C4 C3A 114.1(14) . . ?
C3B C4 C4 120.9(14) . 7_465 ?
C5 C4 C4 120.6(4) . 7_465 ?
C3A C4 C4 124.3(14) . 7_465 ?
N1 C5 C4 124.6(4) . . ?
C2A C1A N1 124(3) . . ?
C2A C3A C4 122(3) . . ?
C1A C2A C3A 120(3) . . ?
N1 C1B C2B 122(3) . . ?
C3B C2B C1B 117(3) . . ?
C4 C3B C2B 118(3) . . ?
C7 Br2B Br2B 52.2(8) . 6_565 ?
N2 C6 Se1 176.1(5) . . ?
Br1B C7 Br2B 118.6(9) . 6_565 ?
Br1B C7 Br2B 118.6(9) . . ?
Br2B C7 Br2B 75.7(16) 6_565 . ?
Br2B C7 Br1A 117.6(7) 6_565 . ?
Br2B C7 Br1A 117.6(7) . . ?
Br1B C7 Br2A 105.0(5) . . ?
Br2B C7 Br2A 106.4(11) 6_565 . ?
Br1A C7 Br2A 104.6(4) . . ?
Br1B C7 Br2A 105.0(5) . 6_565 ?
Br2B C7 Br2A 106.4(11) . 6_565 ?
Br1A C7 Br2A 104.6(4) . 6_565 ?
Br2A C7 Br2A 136.9(10) . 6_565 ?

loop_
_geom_bond_atom_site_label_1
_geom_bond_atom_site_label_2
_geom_bond_distance
_geom_bond_site_symmetry_2
_geom_bond_publ_flag
Fe1 N2 2.130(5) 5_575 ?
Fe1 N2 2.130(5) . ?
Fe1 N1 2.231(3) 6_575 ?
Fe1 N1 2.231(3) 5_575 ?
Fe1 N1 2.231(3) 2 ?
Fe1 N1 2.231(3) . ?
Se1 C6 1.785(5) . ?
N1 C1B 1.23(4) . ?
N1 C5 1.338(4) . ?
N1 C1A 1.43(4) . ?
N2 C6 1.150(7) . ?
C4 C3B 1.37(4) . ?
C4 C5 1.376(5) . ?
C4 C3A 1.41(3) . ?
C4 C4 1.484(7) 7_465 ?
C1A C2A 1.25(4) . ?
C3A C2A 1.34(5) . ?
C1B C2B 1.48(5) . ?
C2B C3B 1.41(3) . ?
Br1A C7 1.981(17) . ?
Br2A C7 1.991(7) . ?
Br1B C7 1.65(2) . ?
Br2B C7 1.806(16) . ?
Br2B Br2B 2.21(3) 6_565 ?
C7 Br2B 1.806(16) 6_565 ?
C7 Br2A 1.991(7) 6_565 ?

loop_
_geom_torsion_atom_site_label_1
_geom_torsion_atom_site_label_2
_geom_torsion_atom_site_label_3
_geom_torsion_atom_site_label_4
_geom_torsion
_geom_torsion_site_symmetry_1
_geom_torsion_site_symmetry_2
_geom_torsion_site_symmetry_3
_geom_torsion_site_symmetry_4
_geom_torsion_publ_flag
N2 Fe1 N1 C1B 167(3) 5_575 . . . ?
N2 Fe1 N1 C1B -13(3) . . . . ?
N1 Fe1 N1 C1B -103(3) 6_575 . . . ?
N1 Fe1 N1 C1B -106(10) 5_575 . . . ?
N1 Fe1 N1 C1B 77(3) 2 . . . ?
N2 Fe1 N1 C5 -19.7(3) 5_575 . . . ?
N2 Fe1 N1 C5 160.3(3) . . . . ?
N1 Fe1 N1 C5 70.1(4) 6_575 . . . ?
N1 Fe1 N1 C5 67(5) 5_575 . . . ?
N1 Fe1 N1 C5 -109.9(4) 2 . . . ?
N2 Fe1 N1 C1A 159(3) 5_575 . . . ?
N2 Fe1 N1 C1A -21(3) . . . . ?
N1 Fe1 N1 C1A -111(3) 6_575 . . . ?
N1 Fe1 N1 C1A -114(9) 5_575 . . . ?
N1 Fe1 N1 C1A 69(3) 2 . . . ?
N2 Fe1 N2 C6 0.00(15) 5_575 . . . ?
N1 Fe1 N2 C6 -135.16(9) 6_575 . . . ?
N1 Fe1 N2 C6 -44.84(9) 5_575 . . . ?
N1 Fe1 N2 C6 44.84(9) 2 . . . ?
N1 Fe1 N2 C6 135.16(9) . . . . ?
C1B N1 C5 C4 -2(3) . . . . ?
C1A N1 C5 C4 6(3) . . . . ?
Fe1 N1 C5 C4 -175.4(4) . . . . ?
C3B C4 C5 N1 11(3) . . . . ?
C3A C4 C5 N1 -12(3) . . . . ?
C4 C4 C5 N1 179.4(5) 7_465 . . . ?
C1B N1 C1A C2A 138(30) . . . . ?
C5 N1 C1A C2A 8(6) . . . . ?
Fe1 N1 C1A C2A -171(4) . . . . ?
C3B C4 C3A C2A -98(8) . . . . ?
C5 C4 C3A C2A 7(4) . . . . ?
C4 C4 C3A C2A 175(2) 7_465 . . . ?
N1 C1A C2A C3A -13(7) . . . . ?
C4 C3A C2A C1A 5(6) . . . . ?
C5 N1 C1B C2B -8(6) . . . . ?
C1A N1 C1B C2B -60(23) . . . . ?
Fe1 N1 C1B C2B 166(3) . . . . ?
N1 C1B C2B C3B 8(6) . . . . ?
C5 C4 C3B C2B -10(4) . . . . ?
C3A C4 C3B C2B 76(7) . . . . ?
C4 C4 C3B C2B -178(2) 7_465 . . . ?
C1B C2B C3B C4 2(4) . . . . ?
Fe1 N2 C6 Se1 0.001(8) . . . . ?
Br2B Br2B C7 Br1B -115.1(11) 6_565 . . . ?
Br2B Br2B C7 Br1A -113.9(9) 6_565 . . . ?
Br2B Br2B C7 Br2A 174.7(5) 6_565 . . . ?
Br2B Br2B C7 Br2A 2.8(3) 6_565 . . 6_565 ?
